data_7243518
loop_
_publ_author_name
'Soleymani-Babadi, Susan'
'Beheshti, Azizolla'
'Bahrani-Pour, Maryam'
'Salahshournia, Behrang'
'Zafarian, Hamid-Reza'
'Trzybi\'nski, Damian'
'Mayer, Peter'
'Wozniak, Krzysztof'

_publ_section_title
;
 Involvement of various anions in tuning the structure of silver(i)
 coordination polymers based on a S-donor ligand: syntheses, crystal
 structure and uptake properties
;
_journal_issue 42
_journal_name_full CrystEngComm
_journal_page_first 7502
_journal_page_last 7516
_journal_paper_doi 10.1039/D1CE00172H
_journal_volume 23
_journal_year 2021
_chemical_formula_moiety 'C10 H14 Ag2 N5 O3 S2, N O3'
_chemical_formula_sum 'C10 H14 Ag2 N6 O6 S2'
_chemical_formula_weight 594.13
_space_group_crystal_system monoclinic
_space_group_IT_number 14
_space_group_name_Hall '-P 2yn'
_space_group_name_H-M_alt 'P 1 21/n 1'
_atom_sites_solution_hydrogens geom
_atom_sites_solution_primary direct
_atom_sites_solution_secondary difmap
_audit_creation_date 2017-08-22
_audit_creation_method
;
Olex2 1.2
(compiled 2015.01.26 svn.r3150 for OlexSys, GUI svn.r4998)
;
_audit_update_record
;
2019-07-25 deposited with the CCDC.	2021-08-30 downloaded from the CCDC.
;
_cell_angle_alpha 90.00
_cell_angle_beta 102.280(5)
_cell_angle_gamma 90.00
_cell_formula_units_Z 4
_cell_length_a 12.0332(6)
_cell_length_b 6.5856(4)
_cell_length_c 22.1176(11)
_cell_measurement_reflns_used 4234
_cell_measurement_temperature 100(2)
_cell_measurement_theta_max 72.8930
_cell_measurement_theta_min 6.9890
_cell_volume 1712.63(16)
_computing_cell_refinement 'CrysAlisPro 1.171.38.43d (Rigaku OD, 2015)'
_computing_data_collection 'CrysAlisPro 1.171.38.43d (Rigaku OD, 2015)'
_computing_data_reduction 'CrysAlisPro 1.171.38.43d (Rigaku OD, 2015)'
_computing_molecular_graphics 'Olex2 (Dolomanov et al., 2009)'
_computing_publication_material 'Olex2 (Dolomanov et al., 2009)'
_computing_structure_refinement 'XLMP (Sheldrick, 2008)'
_computing_structure_solution 'SHELXS-97 (Sheldrick, 2008)'
_diffrn_ambient_environment N~2~
_diffrn_ambient_temperature 100(2)
_diffrn_detector 'CCD plate'
_diffrn_detector_area_resol_mean 10.4391
_diffrn_detector_type Atlas
_diffrn_measured_fraction_theta_full 1.000
_diffrn_measured_fraction_theta_max 1.000
_diffrn_measurement_device 'four-circle diffractometer'
_diffrn_measurement_device_type 'SuperNova, Dual, Cu at zero, Atlas'
_diffrn_measurement_method '\w scans'
_diffrn_orient_matrix_type 'CrysAlisPro convention (1999,Acta A55,543-557)'
_diffrn_orient_matrix_UB_11 0.0911359000
_diffrn_orient_matrix_UB_12 -0.1249537000
_diffrn_orient_matrix_UB_13 -0.0228702000
_diffrn_orient_matrix_UB_21 -0.0709773000
_diffrn_orient_matrix_UB_22 0.0111719000
_diffrn_orient_matrix_UB_23 -0.0666113000
_diffrn_orient_matrix_UB_31 0.0616637000
_diffrn_orient_matrix_UB_32 0.1976675000
_diffrn_orient_matrix_UB_33 -0.0108338000
_diffrn_radiation_monochromator mirror
_diffrn_radiation_probe x-ray
_diffrn_radiation_type CuK\a
_diffrn_radiation_wavelength 1.54184
_diffrn_reflns_av_R_equivalents 0.0848
_diffrn_reflns_av_unetI/netI 0.0747
_diffrn_reflns_limit_h_max 14
_diffrn_reflns_limit_h_min -14
_diffrn_reflns_limit_k_max 7
_diffrn_reflns_limit_k_min -7
_diffrn_reflns_limit_l_max 26
_diffrn_reflns_limit_l_min -26
_diffrn_reflns_number 10373
_diffrn_reflns_theta_full 67.06
_diffrn_reflns_theta_max 67.06
_diffrn_reflns_theta_min 3.88
_diffrn_source 'micro-focus sealed X-ray tube'
_diffrn_source_type 'SuperNova (Cu) X-ray Source'
_exptl_absorpt_coefficient_mu 21.046
_exptl_absorpt_correction_T_max 0.708
_exptl_absorpt_correction_T_min 0.090
_exptl_absorpt_correction_type analytical
_exptl_absorpt_process_details
;
CrysAlisPro 1.171.38.43d (Rigaku Oxford Diffraction, 2015)
Analytical numeric absorption correction using a multifaceted crystal
			model based on expressions derived by R.C. Clark & J.S. Reid.
(Clark, R. C. & Reid, J. S. (1995). Acta Cryst. A51, 887-897)
Empirical absorption correction using spherical harmonics,
 implemented in SCALE3 ABSPACK scaling algorithm.
;
_exptl_crystal_colour colourless
_exptl_crystal_colour_primary colourless
_exptl_crystal_density_diffrn 2.304
_exptl_crystal_density_method 'not measured'
_exptl_crystal_description needle
_exptl_crystal_F_000 1160
_exptl_crystal_size_max 0.43
_exptl_crystal_size_mid 0.03
_exptl_crystal_size_min 0.02
_refine_diff_density_max 2.714
_refine_diff_density_min -1.634
_refine_diff_density_rms 0.311
_refine_ls_extinction_method none
_refine_ls_goodness_of_fit_ref 1.049
_refine_ls_hydrogen_treatment constr
_refine_ls_matrix_type full
_refine_ls_number_parameters 237
_refine_ls_number_reflns 3063
_refine_ls_number_restraints 0
_refine_ls_restrained_S_all 1.049
_refine_ls_R_factor_all 0.0881
_refine_ls_R_factor_gt 0.0773
_refine_ls_shift/su_max 0.001
_refine_ls_shift/su_mean 0.000
_refine_ls_structure_factor_coef Fsqd
_refine_ls_weighting_details 'calc w=1/[\s^2^(Fo^2^)+(0.1263P)^2^+11.5118P] where P=(Fo^2^+2Fc^2^)/3'
_refine_ls_weighting_scheme calc
_refine_ls_wR_factor_gt 0.1936
_refine_ls_wR_factor_ref 0.2055
_reflns_number_gt 2617
_reflns_number_total 3063
_reflns_threshold_expression >2sigma(I)
_cod_data_source_file d1ce00172h2.cif
_cod_data_source_block 2017_08_21_dt_bp50_n
_cod_depositor_comments 'Adding full bibliography for 7243516--7243520.cif.'
_cod_original_cell_volume 1712.62(15)
_cod_original_sg_symbol_H-M 'P 21/n'
_cod_database_code 7243518
_reflns_odcompleteness_completeness 99.97
_reflns_odcompleteness_iscentric 1
_reflns_odcompleteness_theta 66.97
_olex2_refinement_description
;
1. Fixed Uiso
 At 1.2 times of:
  All C(H) groups, All C(H,H) groups
 At 1.5 times of:
  All C(H,H,H) groups
2.a Secondary CH2 refined with riding coordinates:
 C5(H5A,H5B), C6(H6A,H6B)
2.b Aromatic/amide H refined with riding coordinates:
 C2(H2), C3(H3), C8(H8), C9(H9)
2.c Idealised Me refined as rotating group:
 C4(H4A,H4B,H4C), C10(H10A,H10B,H10C)
;
_olex2_submission_special_instructions 'No special instructions were received'
_oxdiff_exptl_absorpt_empirical_details
;
Empirical correction (ABSPACK) includes:
- Absorption correction using spherical harmonics
- Frame scaling
;
_oxdiff_exptl_absorpt_empirical_full_max 3.258
_oxdiff_exptl_absorpt_empirical_full_min 0.384

loop_
_space_group_symop_id
_space_group_symop_operation_xyz
1 'x, y, z'
2 '-x+1/2, y+1/2, -z+1/2'
3 '-x, -y, -z'
4 'x-1/2, -y-1/2, z-1/2'

loop_
_atom_site_label
_atom_site_type_symbol
_atom_site_fract_x
_atom_site_fract_y
_atom_site_fract_z
_atom_site_U_iso_or_equiv
_atom_site_adp_type
_atom_site_occupancy
_atom_site_calc_flag
_atom_site_disorder_assembly
_atom_site_disorder_group
_atom_site_refinement_flags_posn
Ag1 Ag 0.71150(6) 0.60985(13) 0.79604(3) 0.0373(3) Uani 1 d . . .
Ag2 Ag 0.85473(6) 0.51090(13) 0.65239(3) 0.0372(3) Uani 1 d . . .
C1 C 0.4527(8) 0.6761(15) 0.8503(4) 0.0296(18) Uani 1 d . . .
C2 C 0.2689(9) 0.7263(16) 0.8506(5) 0.034(2) Uani 1 d . . .
H2 H 0.2027 0.7521 0.8646 0.040 Uiso 1 calc . . R
C3 C 0.2773(9) 0.6874(16) 0.7919(4) 0.0317(19) Uani 1 d . . .
H3 H 0.2172 0.6832 0.7577 0.038 Uiso 1 calc . . R
C4 C 0.4072(9) 0.7481(19) 0.9538(4) 0.038(2) Uani 1 d . . .
H4A H 0.3638 0.8590 0.9649 0.057 Uiso 1 calc . . GR
H4B H 0.4869 0.7773 0.9669 0.057 Uiso 1 calc . . GR
H4C H 0.3896 0.6262 0.9736 0.057 Uiso 1 calc . . GR
C5 C 0.4311(9) 0.6126(16) 0.7354(5) 0.033(2) Uani 1 d . . .
H5A H 0.3740 0.5384 0.7061 0.040 Uiso 1 calc . . R
H5B H 0.4989 0.5290 0.7457 0.040 Uiso 1 calc . . R
C6 C 0.4587(8) 0.8109(16) 0.7062(4) 0.0303(19) Uani 1 d . . .
H6A H 0.3935 0.9006 0.7011 0.036 Uiso 1 calc . . R
H6B H 0.5218 0.8766 0.7339 0.036 Uiso 1 calc . . R
C7 C 0.5929(9) 0.7491(15) 0.6351(4) 0.0300(19) Uani 1 d . . .
C8 C 0.4676(9) 0.7628(17) 0.5448(5) 0.037(2) Uani 1 d . . .
H8 H 0.4373 0.7618 0.5025 0.044 Uiso 1 calc . . R
C9 C 0.4098(8) 0.7874(16) 0.5896(4) 0.031(2) Uani 1 d . . .
H9 H 0.3317 0.8063 0.5841 0.037 Uiso 1 calc . . R
C10 C 0.6726(10) 0.7176(19) 0.5403(4) 0.039(2) Uani 1 d . . .
H10A H 0.7327 0.8099 0.5577 0.058 Uiso 1 calc . . GR
H10B H 0.6457 0.7477 0.4972 0.058 Uiso 1 calc . . GR
H10C H 0.7008 0.5809 0.5448 0.058 Uiso 1 calc . . GR
N1 N 0.3788(8) 0.7202(14) 0.8859(4) 0.0328(17) Uani 1 d . . .
N2 N 0.3888(7) 0.6553(13) 0.7915(4) 0.0302(16) Uani 1 d . . .
N3 N 0.5792(7) 0.7397(14) 0.5727(4) 0.0311(17) Uani 1 d . . .
N4 N 0.4882(7) 0.7796(13) 0.6464(3) 0.0276(16) Uani 1 d . . .
N5 N 0.9426(7) 0.7515(13) 0.8673(4) 0.0303(17) Uani 1 d . . .
N6 N 1.0707(8) 0.6890(15) 0.6345(4) 0.0362(19) Uani 1 d . . .
O1 O 0.8674(7) 0.7173(13) 0.8967(3) 0.0390(17) Uani 1 d . . .
O2 O 0.9216(7) 0.7289(13) 0.8094(3) 0.0402(17) Uani 1 d . . .
O3 O 1.0375(7) 0.8179(14) 0.8945(4) 0.0420(17) Uani 1 d . . .
O4 O 1.0496(6) 0.6474(13) 0.6870(3) 0.0375(16) Uani 1 d . . .
O5 O 0.9929(7) 0.6793(14) 0.5870(3) 0.0441(18) Uani 1 d . . .
O6 O 1.1687(8) 0.7400(14) 0.6315(4) 0.049(2) Uani 1 d . . .
S1 S 0.5973(2) 0.6604(4) 0.87719(11) 0.0341(5) Uani 1 d . . .
S2 S 0.71835(19) 0.7329(4) 0.68899(10) 0.0308(5) Uani 1 d . . .

loop_
_atom_site_aniso_label
_atom_site_aniso_U_11
_atom_site_aniso_U_22
_atom_site_aniso_U_33
_atom_site_aniso_U_23
_atom_site_aniso_U_13
_atom_site_aniso_U_12
Ag1 0.0326(4) 0.0486(5) 0.0299(4) 0.0035(3) 0.0048(3) 0.0043(3)
Ag2 0.0319(4) 0.0470(5) 0.0318(4) 0.0010(3) 0.0049(3) 0.0049(3)
C1 0.027(4) 0.034(5) 0.028(4) 0.001(4) 0.005(3) -0.002(4)
C2 0.034(5) 0.038(5) 0.029(5) 0.006(4) 0.008(4) -0.003(4)
C3 0.034(5) 0.036(5) 0.025(4) -0.002(4) 0.007(3) -0.007(4)
C4 0.038(5) 0.053(6) 0.022(4) 0.006(4) 0.005(4) -0.001(5)
C5 0.035(5) 0.035(5) 0.032(5) -0.010(4) 0.012(4) -0.008(4)
C6 0.026(4) 0.042(5) 0.022(4) -0.002(4) 0.004(3) 0.004(4)
C7 0.036(5) 0.034(5) 0.018(4) 0.003(3) 0.002(3) 0.004(4)
C8 0.034(5) 0.045(6) 0.029(5) -0.003(4) 0.001(4) -0.003(4)
C9 0.027(4) 0.045(6) 0.017(4) 0.008(4) -0.005(3) -0.002(4)
C10 0.042(5) 0.052(6) 0.023(4) 0.001(4) 0.011(4) 0.002(5)
N1 0.033(4) 0.044(5) 0.020(4) 0.004(3) 0.005(3) 0.001(4)
N2 0.033(4) 0.034(4) 0.023(4) 0.002(3) 0.004(3) 0.000(3)
N3 0.033(4) 0.038(4) 0.020(4) 0.004(3) 0.002(3) 0.003(3)
N4 0.021(3) 0.041(4) 0.019(3) 0.002(3) 0.001(3) 0.001(3)
N5 0.036(4) 0.033(4) 0.020(4) -0.004(3) 0.003(3) 0.006(3)
N6 0.034(4) 0.044(5) 0.030(4) 0.005(4) 0.007(3) -0.001(4)
O1 0.041(4) 0.052(5) 0.020(3) -0.003(3) -0.001(3) -0.003(3)
O2 0.045(4) 0.047(4) 0.027(3) -0.001(3) 0.004(3) -0.003(3)
O3 0.032(4) 0.053(5) 0.038(4) -0.003(3) 0.000(3) 0.000(3)
O4 0.038(4) 0.051(4) 0.021(3) -0.001(3) 0.003(3) -0.004(3)
O5 0.051(4) 0.055(5) 0.022(3) -0.001(3) -0.003(3) 0.002(4)
O6 0.046(5) 0.050(5) 0.056(5) 0.001(4) 0.021(4) -0.005(4)
S1 0.0267(10) 0.0475(14) 0.0270(10) 0.0029(9) 0.0028(8) 0.0007(9)
S2 0.0273(10) 0.0397(13) 0.0239(10) -0.0012(8) 0.0020(8) -0.0009(9)

loop_
_atom_type_symbol
_atom_type_description
_atom_type_scat_dispersion_real
_atom_type_scat_dispersion_imag
_atom_type_scat_source
C C 0.0181 0.0091 'International Tables Vol C Tables 4.2.6.8 and 6.1.1.4'
H H 0.0000 0.0000 'International Tables Vol C Tables 4.2.6.8 and 6.1.1.4'
Ag Ag 0.1306 4.2820 'International Tables Vol C Tables 4.2.6.8 and 6.1.1.4'
N N 0.0311 0.0180 'International Tables Vol C Tables 4.2.6.8 and 6.1.1.4'
O O 0.0492 0.0322 'International Tables Vol C Tables 4.2.6.8 and 6.1.1.4'
S S 0.3331 0.5567 'International Tables Vol C Tables 4.2.6.8 and 6.1.1.4'

loop_
_geom_angle_atom_site_label_1
_geom_angle_atom_site_label_2
_geom_angle_atom_site_label_3
_geom_angle
_geom_angle_site_symmetry_1
_geom_angle_site_symmetry_3
_geom_angle_publ_flag
S1 Ag1 Ag2 52.40(7) . 2_656 ?
S1 Ag1 S2 104.26(8) . 2_646 ?
S1 Ag1 S2 139.76(9) . . ?
S2 Ag1 Ag2 151.17(6) 2_646 2_656 ?
S2 Ag1 Ag2 97.84(6) . 2_656 ?
S2 Ag1 S2 110.45(7) . 2_646 ?
O4 Ag2 Ag1 120.30(19) . 2_646 ?
O4 Ag2 S1 99.2(2) . 2_646 ?
S1 Ag2 Ag1 52.50(6) 2_646 2_646 ?
S2 Ag2 Ag1 98.39(6) . 2_646 ?
S2 Ag2 O4 109.7(2) . . ?
S2 Ag2 S1 147.36(9) . 2_646 ?
N1 C1 N2 105.7(8) . . ?
N1 C1 S1 124.1(8) . . ?
N2 C1 S1 130.2(8) . . ?
C3 C2 H2 126.9 . . ?
C3 C2 N1 106.2(9) . . ?
N1 C2 H2 126.9 . . ?
C2 C3 H3 125.9 . . ?
C2 C3 N2 108.2(9) . . ?
N2 C3 H3 125.9 . . ?
H4A C4 H4B 109.5 . . ?
H4A C4 H4C 109.5 . . ?
H4B C4 H4C 109.5 . . ?
N1 C4 H4A 109.5 . . ?
N1 C4 H4B 109.5 . . ?
N1 C4 H4C 109.5 . . ?
H5A C5 H5B 108.2 . . ?
C6 C5 H5A 109.7 . . ?
C6 C5 H5B 109.7 . . ?
N2 C5 H5A 109.7 . . ?
N2 C5 H5B 109.7 . . ?
N2 C5 C6 109.9(8) . . ?
C5 C6 H6A 109.1 . . ?
C5 C6 H6B 109.1 . . ?
H6A C6 H6B 107.9 . . ?
N4 C6 C5 112.4(8) . . ?
N4 C6 H6A 109.1 . . ?
N4 C6 H6B 109.1 . . ?
N3 C7 S2 127.1(8) . . ?
N4 C7 N3 106.2(8) . . ?
N4 C7 S2 126.7(7) . . ?
C9 C8 H8 126.4 . . ?
C9 C8 N3 107.3(9) . . ?
N3 C8 H8 126.4 . . ?
C8 C9 H9 126.2 . . ?
C8 C9 N4 107.6(9) . . ?
N4 C9 H9 126.2 . . ?
H10A C10 H10B 109.5 . . ?
H10A C10 H10C 109.5 . . ?
H10B C10 H10C 109.5 . . ?
N3 C10 H10A 109.5 . . ?
N3 C10 H10B 109.5 . . ?
N3 C10 H10C 109.5 . . ?
C1 N1 C2 110.4(8) . . ?
C1 N1 C4 125.8(9) . . ?
C2 N1 C4 123.7(9) . . ?
C1 N2 C5 126.7(9) . . ?
C3 N2 C1 109.5(8) . . ?
C3 N2 C5 123.8(8) . . ?
C7 N3 C8 110.5(9) . . ?
C7 N3 C10 124.3(9) . . ?
C8 N3 C10 125.1(9) . . ?
C7 N4 C6 127.4(8) . . ?
C7 N4 C9 108.4(8) . . ?
C9 N4 C6 124.2(8) . . ?
O1 N5 O2 120.0(9) . . ?
O1 N5 O3 120.3(8) . . ?
O3 N5 O2 119.6(9) . . ?
O5 N6 O4 119.8(9) . . ?
O6 N6 O4 118.9(9) . . ?
O6 N6 O5 121.3(10) . . ?
N6 O4 Ag2 99.0(6) . . ?
Ag2 S1 Ag1 75.09(7) 2_656 . ?
C1 S1 Ag1 115.4(3) . . ?
C1 S1 Ag2 97.3(4) . 2_656 ?
Ag1 S2 Ag1 105.06(8) . 2_656 ?
Ag2 S2 Ag1 112.65(9) . 2_656 ?
Ag2 S2 Ag1 105.99(9) . . ?
C7 S2 Ag1 118.2(3) . . ?
C7 S2 Ag1 103.9(4) . 2_656 ?
C7 S2 Ag2 111.0(3) . . ?

loop_
_geom_bond_atom_site_label_1
_geom_bond_atom_site_label_2
_geom_bond_distance
_geom_bond_site_symmetry_2
_geom_bond_publ_flag
Ag1 Ag2 3.0494(11) 2_656 ?
Ag1 S1 2.504(2) . ?
Ag1 S2 2.620(3) 2_646 ?
Ag1 S2 2.520(2) . ?
Ag2 Ag1 3.0494(12) 2_646 ?
Ag2 O4 2.476(8) . ?
Ag2 S1 2.500(3) 2_646 ?
Ag2 S2 2.460(2) . ?
C1 N1 1.339(13) . ?
C1 N2 1.370(13) . ?
C1 S1 1.719(10) . ?
C2 H2 0.9300 . ?
C2 C3 1.348(14) . ?
C2 N1 1.385(14) . ?
C3 H3 0.9300 . ?
C3 N2 1.360(14) . ?
C4 H4A 0.9600 . ?
C4 H4B 0.9600 . ?
C4 H4C 0.9600 . ?
C4 N1 1.479(12) . ?
C5 H5A 0.9700 . ?
C5 H5B 0.9700 . ?
C5 C6 1.524(15) . ?
C5 N2 1.465(12) . ?
C6 H6A 0.9700 . ?
C6 H6B 0.9700 . ?
C6 N4 1.455(11) . ?
C7 N3 1.355(12) . ?
C7 N4 1.351(13) . ?
C7 S2 1.716(10) . ?
C8 H8 0.9300 . ?
C8 C9 1.335(15) . ?
C8 N3 1.362(14) . ?
C9 H9 0.9300 . ?
C9 N4 1.404(11) . ?
C10 H10A 0.9600 . ?
C10 H10B 0.9600 . ?
C10 H10C 0.9600 . ?
C10 N3 1.463(13) . ?
N5 O1 1.242(12) . ?
N5 O2 1.260(11) . ?
N5 O3 1.251(13) . ?
N6 O4 1.271(12) . ?
N6 O5 1.251(13) . ?
N6 O6 1.240(13) . ?
S1 Ag2 2.500(3) 2_656 ?
S2 Ag1 2.620(3) 2_656 ?

loop_
_geom_torsion_atom_site_label_1
_geom_torsion_atom_site_label_2
_geom_torsion_atom_site_label_3
_geom_torsion_atom_site_label_4
_geom_torsion
_geom_torsion_site_symmetry_1
_geom_torsion_site_symmetry_2
_geom_torsion_site_symmetry_3
_geom_torsion_site_symmetry_4
_geom_torsion_publ_flag
Ag1 Ag2 O4 N6 131.9(6) 2_646 . . . ?
Ag1 Ag2 S2 Ag1 39.54(8) 2_646 . . . ?
Ag1 Ag2 S2 Ag1 153.90(7) 2_646 . . 2_656 ?
Ag1 Ag2 S2 C7 -90.0(4) 2_646 . . . ?
Ag2 Ag1 S1 C1 91.1(4) 2_656 . . . ?
Ag2 Ag1 S2 Ag1 33.20(7) 2_656 . . 2_656 ?
Ag2 Ag1 S2 Ag2 152.67(7) 2_656 . . . ?
Ag2 Ag1 S2 C7 -82.1(4) 2_656 . . . ?
C2 C3 N2 C1 -0.7(12) . . . . ?
C2 C3 N2 C5 -178.7(9) . . . . ?
C3 C2 N1 C1 -0.8(12) . . . . ?
C3 C2 N1 C4 -177.8(10) . . . . ?
C5 C6 N4 C7 -91.3(12) . . . . ?
C5 C6 N4 C9 92.3(11) . . . . ?
C6 C5 N2 C1 -88.7(12) . . . . ?
C6 C5 N2 C3 88.9(11) . . . . ?
C8 C9 N4 C6 176.7(10) . . . . ?
C8 C9 N4 C7 -0.3(12) . . . . ?
C9 C8 N3 C7 0.0(13) . . . . ?
C9 C8 N3 C10 -177.1(10) . . . . ?
N1 C1 N2 C3 0.2(11) . . . . ?
N1 C1 N2 C5 178.1(9) . . . . ?
N1 C1 S1 Ag1 -174.1(8) . . . . ?
N1 C1 S1 Ag2 -97.1(9) . . . 2_656 ?
N1 C2 C3 N2 0.9(12) . . . . ?
N2 C1 N1 C2 0.4(12) . . . . ?
N2 C1 N1 C4 177.3(10) . . . . ?
N2 C1 S1 Ag1 3.7(11) . . . . ?
N2 C1 S1 Ag2 80.6(10) . . . 2_656 ?
N2 C5 C6 N4 -173.1(8) . . . . ?
N3 C7 N4 C6 -176.5(9) . . . . ?
N3 C7 N4 C9 0.3(12) . . . . ?
N3 C7 S2 Ag1 -154.6(8) . . . . ?
N3 C7 S2 Ag1 89.5(10) . . . 2_656 ?
N3 C7 S2 Ag2 -31.8(11) . . . . ?
N3 C8 C9 N4 0.1(13) . . . . ?
N4 C7 N3 C8 -0.2(12) . . . . ?
N4 C7 N3 C10 177.0(10) . . . . ?
N4 C7 S2 Ag1 27.4(11) . . . . ?
N4 C7 S2 Ag1 -88.6(10) . . . 2_656 ?
N4 C7 S2 Ag2 150.1(8) . . . . ?
O4 Ag2 S2 Ag1 27.4(2) . . . 2_656 ?
O4 Ag2 S2 Ag1 -86.9(2) . . . . ?
O4 Ag2 S2 C7 143.5(4) . . . . ?
O5 N6 O4 Ag2 9.2(11) . . . . ?
O6 N6 O4 Ag2 -171.3(9) . . . . ?
S1 Ag1 S2 Ag1 70.94(14) . . . 2_656 ?
S1 Ag1 S2 Ag2 -169.59(11) . . . . ?
S1 Ag1 S2 C7 -44.4(4) . . . . ?
S1 Ag2 O4 N6 80.1(6) 2_646 . . . ?
S1 Ag2 S2 Ag1 178.34(11) 2_646 . . 2_656 ?
S1 Ag2 S2 Ag1 63.98(17) 2_646 . . . ?
S1 Ag2 S2 C7 -65.6(4) 2_646 . . . ?
S1 C1 N1 C2 178.6(8) . . . . ?
S1 C1 N1 C4 -4.5(16) . . . . ?
S1 C1 N2 C3 -177.9(8) . . . . ?
S1 C1 N2 C5 0.0(16) . . . . ?
S2 Ag1 S1 Ag2 160.94(7) 2_646 . . 2_656 ?
S2 Ag1 S1 Ag2 -49.94(14) . . . 2_656 ?
S2 Ag1 S1 C1 -108.0(4) 2_646 . . . ?
S2 Ag1 S1 C1 41.1(4) . . . . ?
S2 Ag1 S2 Ag1 -141.12(11) 2_646 . . 2_656 ?
S2 Ag1 S2 Ag2 -21.65(9) 2_646 . . . ?
S2 Ag1 S2 C7 103.6(4) 2_646 . . . ?
S2 Ag2 O4 N6 -115.3(6) . . . . ?
S2 C7 N3 C8 -178.6(8) . . . . ?
S2 C7 N3 C10 -1.4(16) . . . . ?
S2 C7 N4 C6 1.9(16) . . . . ?
S2 C7 N4 C9 178.7(8) . . . . ?
